data_9011201
loop_
_publ_author_name
'Facchinelli, A.'
'Bruno, E.'
'Chiari, G.'

_publ_section_title
;The structure of bytownite quenched from 1723 K Locality: satellite dyke,
 Traversella stock, Sesia Lanzo zone, Western Alps, Italy Sample: BytQ, P-1
 model
;
_journal_issue 1
_journal_name_full 'Acta Crystallographica, Section B'
_journal_page_first 34
_journal_page_last 42
_journal_paper_doi 10.1107/S0567740879002478
_journal_volume 35
_journal_year 1979
_chemical_formula_sum 'Al7.76 Ca3.44 Na0.56 O32 Si8.24'
_chemical_name_mineral Bytownite
_space_group_IT_number 2
_symmetry_space_group_name_Hall '-P 1'
_symmetry_space_group_name_H-M 'P -1'
_cell_angle_alpha 93.38
_cell_angle_beta 115.87
_cell_angle_gamma 90.82
_cell_length_a 8.183
_cell_length_b 12.883
_cell_length_c 14.186
_cell_formula_units_Z 2
_cell_volume 1341.964
_exptl_crystal_density_diffrn 2.731
_exptl_crystal_thermal_history 'quenched from 1723 K'
_cod_depositor_comments
;
 Adding _atom_site_type_symbol label and values.

 Antanas Vaitkus
 2013-03-28
;
_cod_original_formula_sum '(Ca3.44 Na.56) Al7.76 Si8.24 O32'
_cod_database_code 9011201

loop_
_symmetry_equiv_pos_as_xyz
x,y,z
-x,-y,-z

loop_
_atom_site_aniso_label
_atom_site_aniso_U_11
_atom_site_aniso_U_22
_atom_site_aniso_U_33
_atom_site_aniso_U_12
_atom_site_aniso_U_13
_atom_site_aniso_U_23
Ca000 0.01809 0.09115 0.03202 -0.01245 0.00901 -0.03397
Na000 0.01809 0.09115 0.03202 -0.01245 0.00901 -0.03397
Ca0i0 0.01288 0.01923 0.00985 0.00431 0.00190 -0.00166
Na0i0 0.01288 0.01923 0.00985 0.00431 0.00190 -0.00166
Caz00 0.01151 0.01672 0.01232 0.00527 0.00380 -0.00166
Naz00 0.01151 0.01672 0.01232 0.00527 0.00380 -0.00166
Cazi0 0.01809 0.12376 0.04926 -0.01149 0.01233 -0.06049
Nazi0 0.01809 0.12376 0.04926 -0.01149 0.01233 -0.06049

loop_
_atom_site_label
_atom_site_type_symbol
_atom_site_fract_x
_atom_site_fract_y
_atom_site_fract_z
_atom_site_occupancy
_atom_site_U_iso_or_equiv
Ca000 Ca 0.26650 0.98580 0.08420 0.86000 0.04699
Na000 Na 0.26650 0.98580 0.08420 0.14000 0.04699
Ca0i0 Ca 0.77510 0.53520 0.54420 0.86000 0.01393
Na0i0 Na 0.77510 0.53520 0.54420 0.14000 0.01393
Caz00 Ca 0.27150 0.03060 0.54550 0.86000 0.01368
Naz00 Na 0.27150 0.03060 0.54550 0.14000 0.01368
Cazi0 Ca 0.76310 0.50400 0.07210 0.86000 0.06396
Nazi0 Na 0.76310 0.50400 0.07210 0.14000 0.06396
AlT10000 Al 0.00040 0.16560 0.10560 0.33000 0.01431
SiT10000 Si 0.00040 0.16560 0.10560 0.67000 0.01431
AlT100i0 Al 0.51240 0.65480 0.60440 0.17000 0.00317
SiT100i0 Si 0.51240 0.65480 0.60440 0.83000 0.00317
AlT10z00 Al 0.01370 0.16020 0.61180 0.67000 0.00608
SiT10z00 Si 0.01370 0.16020 0.61180 0.33000 0.00608
AlT10zi0 Al 0.49440 0.66770 0.10990 1.00000 0.00532
AlT1m000 Al 0.99380 0.81000 0.11720 0.81000 0.00595
SiT1m000 Si 0.99380 0.81000 0.11720 0.19000 0.00595
AlT1m0i0 Al 0.50750 0.32020 0.61990 0.65000 0.00659
SiT1m0i0 Si 0.50750 0.32020 0.61990 0.35000 0.00659
AlT1mz00 Al 0.00960 0.82060 0.61300 0.10000 0.00646
SiT1mz00 Si 0.00960 0.82060 0.61300 0.90000 0.00646
AlT1mzi0 Al 0.49660 0.31280 0.11220 0.33000 0.01178
SiT1mzi0 Si 0.49660 0.31280 0.11220 0.67000 0.01178
AlT20000 Al 0.69260 0.11020 0.15670 0.74000 0.00671
SiT20000 Si 0.69260 0.11020 0.15670 0.26000 0.00671
AlT200i0 Al 0.18150 0.61270 0.66150 0.75000 0.00849
SiT200i0 Si 0.18150 0.61270 0.66150 0.25000 0.00849
AlT20z00 Al 0.67530 0.10730 0.66120 0.38000 0.00671
SiT20z00 Si 0.67530 0.10730 0.66120 0.62000 0.00671
AlT20zi0 Al 0.18340 0.60590 0.15470 0.02000 0.00038
SiT20zi0 Si 0.18340 0.60590 0.15470 0.98000 0.00038
AlT2m000 Al 0.67350 0.88290 0.18310 0.26000 0.00963
SiT2m000 Si 0.67350 0.88290 0.18310 0.74000 0.00963
AlT2m0i0 Al 0.18070 0.37920 0.67770 0.11000 0.00963
SiT2m0i0 Si 0.18070 0.37920 0.67770 0.89000 0.00963
AlT2mz00 Al 0.68830 0.87340 0.67570 0.64000 0.00735
SiT2mz00 Si 0.68830 0.87340 0.67570 0.36000 0.00735
AlT2mzi0 Al 0.17760 0.37850 0.17980 0.80000 0.00595
SiT2mzi0 Si 0.17760 0.37850 0.17980 0.20000 0.00595
OA1000 O 0.02510 0.13030 0.99530 1.00000 0.01634
OA10i0 O 0.49050 0.62340 0.48680 1.00000 0.01102
OA1z00 O 0.98540 0.12630 0.48720 1.00000 0.01292
OA1zi0 O 0.51920 0.62640 0.99360 1.00000 0.01697
OA2000 O 0.56820 0.99260 0.14300 1.00000 0.01077
OA20i0 O 0.08350 0.48750 0.63590 1.00000 0.00874
OA2z00 O 0.57530 0.98700 0.63260 1.00000 0.01267
OA2zi0 O 0.07470 0.49470 0.14420 1.00000 0.01115
OB0000 O 0.81090 0.10250 0.08490 1.00000 0.01634
OB00i0 O 0.32680 0.59960 0.59900 1.00000 0.01912
OB0z00 O 0.81620 0.09710 0.60270 1.00000 0.01381
OB0zi0 O 0.28960 0.60710 0.08520 1.00000 0.01279
OBm000 O 0.81790 0.85090 0.13680 1.00000 0.02444
OBm0i0 O 0.30260 0.35790 0.61470 1.00000 0.01684
OBmz00 O 0.81000 0.85520 0.60700 1.00000 0.01545
OBmzi0 O 0.33080 0.35560 0.12930 1.00000 0.02280
OC0000 O 0.99920 0.28760 0.13340 1.00000 0.01596
OC00i0 O 0.52430 0.77770 0.64110 1.00000 0.01051
OC0z00 O 0.02380 0.28920 0.64390 1.00000 0.01900
OC0zi0 O 0.50830 0.79640 0.15070 1.00000 0.01039
OCm000 O 0.00420 0.67720 0.11130 1.00000 0.01634
OCm0i0 O 0.51600 0.18590 0.60420 1.00000 0.01697
OCmz00 O 0.02050 0.69470 0.59970 1.00000 0.01545
OCmzi0 O 0.49750 0.18540 0.10410 1.00000 0.00621
OD0000 O 0.18460 0.10920 0.19250 1.00000 0.01507
OD00i0 O 0.70230 0.60470 0.68310 1.00000 0.01216
OD0z00 O 0.20950 0.10550 0.68710 1.00000 0.01305
OD0zi0 O 0.69090 0.60160 0.19590 1.00000 0.01722
ODm000 O 0.20310 0.87040 0.20940 1.00000 0.00899
ODm0i0 O 0.68270 0.36430 0.72670 1.00000 0.01748
ODmz00 O 0.17660 0.85840 0.71740 1.00000 0.01735
ODmzi0 O 0.70000 0.36640 0.20560 1.00000 0.02394

loop_
_cod_related_entry_id
_cod_related_entry_database
_cod_related_entry_code
1 AMCSD 0009656
2 AMCSD 0019669

loop_
_[local]_alternative_name_id
_[local]_alternative_name_type
_[local]_alternative_name_source
_[local]_alternative_name_source_id
_[local]_alternative_name_value
1 mineral AMCSD 0009656 "Bytownite"
2 mineral AMCSD 0019669 "Anorthite"

_database_code_amcsd 0009656
